data_7126494
loop_
_publ_author_name
'Cheng, Ruixiang'
'Xiong, Wenfang'
'Qi, Chaorong'
'Wang, Lu'
'Ren, Yanwei'
'Jiang, Huanfeng'

_publ_section_title
;
 Macrocyclization of 3-triflyloxybenzynes with tetrahydrofuran via an
 anionic thia-Fries rearrangement.
;
_journal_issue 48
_journal_name_full 'Chemical communications (Cambridge, England)'
_journal_page_first 6495
_journal_page_last 6498
_journal_paper_doi 10.1039/d0cc00135j
_journal_volume 56
_journal_year 2020
_chemical_formula_moiety 'C19 H23.27 F3 O6 S'
_chemical_formula_sum 'C19 H24.04 F3 O6 S'
_chemical_formula_weight 437.48
_space_group_crystal_system triclinic
_space_group_IT_number 2
_space_group_name_Hall '-P 1'
_space_group_name_H-M_alt 'P -1'
_atom_sites_solution_hydrogens geom
_atom_sites_solution_primary direct
_audit_creation_date 2018-02-27
_audit_creation_method
;
Olex2 1.2
(compiled 2017.08.10 svn.r3458 for OlexSys, GUI svn.r5381)
;
_audit_update_record
;
2019-12-23 deposited with the CCDC.	2020-05-04 downloaded from the CCDC.
;
_cell_angle_alpha 94.471(5)
_cell_angle_beta 104.322(6)
_cell_angle_gamma 108.484(6)
_cell_formula_units_Z 2
_cell_length_a 9.3575(6)
_cell_length_b 10.2713(6)
_cell_length_c 11.5278(7)
_cell_measurement_reflns_used 4707
_cell_measurement_temperature 100.01(10)
_cell_measurement_theta_max 28.1110
_cell_measurement_theta_min 2.5890
_cell_volume 1003.31(12)
_computing_cell_refinement 'CrysAlisPro 1.171.38.43f (Rigaku OD, 2015)'
_computing_data_collection 'CrysAlisPro 1.171.38.43f (Rigaku OD, 2015)'
_computing_data_reduction 'CrysAlisPro 1.171.38.43f (Rigaku OD, 2015)'
_computing_molecular_graphics 'Olex2 (Dolomanov et al., 2009)'
_computing_publication_material 'Olex2 (Dolomanov et al., 2009)'
_computing_structure_refinement 'ShelXL (Sheldrick, 2015)'
_computing_structure_solution 'ShelXT (Sheldrick, 2015)'
_diffrn_ambient_environment N~2~
_diffrn_ambient_temperature 100.01(10)
_diffrn_detector 'CCD plate'
_diffrn_detector_area_resol_mean 5.2684
_diffrn_detector_type AtlasS2
_diffrn_measured_fraction_theta_full 1.000
_diffrn_measured_fraction_theta_max 1.000
_diffrn_measurement_details
;
List of Runs (angles in degrees, time in seconds):

  # Type    Start    End  Width  t~exp~   \w     \q     \k     \f   Frames
#--------------------------------------------------------------------------
  1  \w    -88.00  21.00   1.00    5.00    --  -11.59 -77.00-150.00  109
  2  \w    -60.00  40.00   1.00    5.00    --   11.74 -57.00 -30.00  100
  3  \w    -16.00  85.00   1.00    5.00    --   11.74  57.00 120.00  101
  4  \w     34.00  99.00   1.00    5.00    --   11.74-178.00 -30.00   65
  5  \w    -13.00  28.00   1.00    5.00    --   11.74  37.00  30.00   41
  6  \w    -20.00  53.00   1.00    5.00    --   11.74 -99.00 150.00   73
;
_diffrn_measurement_device 'four-circle diffractometer'
_diffrn_measurement_device_type 'SuperNova, Dual, Cu at zero, AtlasS2'
_diffrn_measurement_method '\w scans'
_diffrn_orient_matrix_type 'CrysAlisPro convention (1999,Acta A55,543-557)'
_diffrn_orient_matrix_UB_11 -0.0765336000
_diffrn_orient_matrix_UB_12 -0.0187115000
_diffrn_orient_matrix_UB_13 0.0074777000
_diffrn_orient_matrix_UB_21 0.0256426000
_diffrn_orient_matrix_UB_22 -0.0268836000
_diffrn_orient_matrix_UB_23 0.0530161000
_diffrn_orient_matrix_UB_31 0.0212010000
_diffrn_orient_matrix_UB_32 0.0662341000
_diffrn_orient_matrix_UB_33 0.0358648000
_diffrn_radiation_monochromator mirror
_diffrn_radiation_probe x-ray
_diffrn_radiation_type MoK\a
_diffrn_radiation_wavelength 0.71073
_diffrn_reflns_av_R_equivalents 0.0418
_diffrn_reflns_av_unetI/netI 0.0447
_diffrn_reflns_Laue_measured_fraction_full 1.000
_diffrn_reflns_Laue_measured_fraction_max 1.000
_diffrn_reflns_limit_h_max 11
_diffrn_reflns_limit_h_min -11
_diffrn_reflns_limit_k_max 12
_diffrn_reflns_limit_k_min -12
_diffrn_reflns_limit_l_max 13
_diffrn_reflns_limit_l_min -13
_diffrn_reflns_number 11219
_diffrn_reflns_point_group_measured_fraction_full 1.000
_diffrn_reflns_point_group_measured_fraction_max 1.000
_diffrn_reflns_theta_full 24.998
_diffrn_reflns_theta_max 24.998
_diffrn_reflns_theta_min 2.122
_diffrn_source 'micro-focus sealed X-ray tube'
_diffrn_source_type 'SuperNova (Mo) X-ray Source'
_exptl_absorpt_coefficient_mu 0.222
_exptl_absorpt_correction_T_max 1.00000
_exptl_absorpt_correction_T_min 0.68769
_exptl_absorpt_correction_type multi-scan
_exptl_absorpt_process_details
;
CrysAlisPro 1.171.38.43f (Rigaku Oxford Diffraction, 2015)
Empirical absorption correction using spherical harmonics,
 implemented in SCALE3 ABSPACK scaling algorithm.
;
_exptl_crystal_colour colourless
_exptl_crystal_colour_primary colourless
_exptl_crystal_density_diffrn 1.448
_exptl_crystal_description block
_exptl_crystal_F_000 458
_exptl_crystal_size_max 0.14
_exptl_crystal_size_mid 0.13
_exptl_crystal_size_min 0.12
_refine_diff_density_max 1.589
_refine_diff_density_min -1.564
_refine_diff_density_rms 0.150
_refine_ls_extinction_method none
_refine_ls_goodness_of_fit_ref 1.074
_refine_ls_hydrogen_treatment constr
_refine_ls_matrix_type full
_refine_ls_number_parameters 274
_refine_ls_number_reflns 3536
_refine_ls_number_restraints 27
_refine_ls_restrained_S_all 1.093
_refine_ls_R_factor_all 0.1417
_refine_ls_R_factor_gt 0.0668
_refine_ls_shift/su_max 0.006
_refine_ls_shift/su_mean 0.000
_refine_ls_structure_factor_coef Fsqd
_refine_ls_weighting_details 'w=1/[\s^2^(Fo^2^)+(0.1776P)^2^+7.5871P] where P=(Fo^2^+2Fc^2^)/3'
_refine_ls_weighting_scheme calc
_refine_ls_wR_factor_gt 0.3224
_refine_ls_wR_factor_ref 0.3380
_reflns_Friedel_coverage 0.000
_reflns_number_gt 2932
_reflns_number_total 3536
_reflns_threshold_expression 'I > 2\s(I)'
_cod_data_source_file d0cc00135j2.cif
_cod_data_source_block crx-440
_cod_depositor_comments 'Adding full bibliography for 7126494.cif.'
_cod_database_code 7126494
_shelx_shelxl_version_number 2017/1
_shelx_space_group_comment
;
The symmetry employed for this shelxl refinement is uniquely defined
by the following loop, which should always be used as a source of
symmetry information in preference to the above space-group names.
They are only intended as comments.
;
_shelx_estimated_absorpt_t_max 0.974
_shelx_estimated_absorpt_t_min 0.970
_reflns_odcompleteness_completeness 99.98
_reflns_odcompleteness_iscentric 1
_reflns_odcompleteness_theta 26.32
_olex2_refinement_description
;
1. Fixed Uiso
 At 1.2 times of:
  All C(H) groups, All C(H,H) groups
2. Rigid bond restraints
 C14, O5
 with sigma for 1-2 distances of 0.01 and sigma for 1-3 distances of 0.01
 S1, C19
 with sigma for 1-2 distances of 0.01 and sigma for 1-3 distances of 0.01
 O5, C15
 with sigma for 1-2 distances of 0.01 and sigma for 1-3 distances of 0.01
3. Uiso/Uaniso restraints and constraints
C14 \\sim O5: within 2A with sigma of 0.005 and sigma for terminal atoms of 0.01
S1 \\sim C19: within 2A with sigma of 0.001 and sigma for terminal atoms of
0.002
O5 \\sim C15: within 2A with sigma of 0.002 and sigma for terminal atoms of
0.004
Uanis(C19) \\sim Ueq: with sigma of 0.1 and sigma for terminal atoms of 0.2
4. Others
 Sof(H12A)=Sof(H12B)=Sof(H14A)=Sof(C00V)=1-FVAR(1)
 Sof(H14)=Sof(C13)=FVAR(1)
5.a Secondary CH2 refined with riding coordinates:
 C17(H17A,H17B), C18(H18A,H18B), C7(H7A,H7B), C16(H16A,H16B), C15(H15A,H15B),
 C8(H8A,H8B), C10(H10A,H10B), C9(H9A,H9B), C11(H11A,H11B), C12(H12A,H12B)
5.b Aromatic/amide H refined with riding coordinates:
 C2(H2), C4(H4), C3(H3), C14(H14), C14(H14A), C13(H13), C00V(H00V)
;
_olex2_date_sample_data_collection 2018-02-26
_olex2_submission_special_instructions 'No special instructions were received'
_oxdiff_exptl_absorpt_empirical_details
;
Empirical correction (ABSPACK) includes:
- Absorption correction using spherical harmonics
- Frame scaling
- Detector area scaling
;
_oxdiff_exptl_absorpt_empirical_full_max 1.463
_oxdiff_exptl_absorpt_empirical_full_min 0.608

loop_
_space_group_symop_operation_xyz
'x, y, z'
'-x, -y, -z'

loop_
_atom_site_label
_atom_site_type_symbol
_atom_site_fract_x
_atom_site_fract_y
_atom_site_fract_z
_atom_site_U_iso_or_equiv
_atom_site_adp_type
_atom_site_occupancy
_atom_site_site_symmetry_order
_atom_site_calc_flag
_atom_site_refinement_flags_posn
_atom_site_refinement_flags_adp
_atom_site_refinement_flags_occupancy
_atom_site_disorder_assembly
_atom_site_disorder_group
S1 S 0.47341(13) 0.23778(12) 0.25148(10) 0.0260(3) Uani 1 1 d . U . . .
F3 F 0.4469(4) 0.1163(3) 0.0366(3) 0.0410(8) Uani 1 1 d . . . . .
F1 F 0.5136(4) 0.0075(3) 0.1851(3) 0.0432(8) Uani 1 1 d . . . . .
O6 O 0.3088(3) -0.0085(3) 0.3479(3) 0.0228(7) Uani 1 1 d . . . . .
O3 O 0.2269(3) 0.2831(3) 0.0608(3) 0.0244(8) Uani 1 1 d . . . . .
O2 O 0.5144(4) 0.3718(3) 0.2164(3) 0.0261(8) Uani 1 1 d . . . . .
O1 O 0.5541(4) 0.2337(4) 0.3723(3) 0.0313(8) Uani 1 1 d . . . . .
F2 F 0.6828(4) 0.1926(4) 0.1579(4) 0.0529(9) Uani 1 1 d . . . . .
O4 O 0.1613(4) 0.5892(4) 0.1820(4) 0.0407(10) Uani 1 1 d . . . . .
O5 O 0.1509(5) 0.2677(4) 0.5952(3) 0.0457(8) Uani 1 1 d . U . . .
C2 C 0.0422(5) -0.0259(4) 0.2492(4) 0.0212(10) Uani 1 1 d . . . . .
H2 H 0.000566 -0.096710 0.289953 0.025 Uiso 1 1 calc R . . . .
C4 C 0.0010(5) 0.1256(5) 0.1040(4) 0.0217(10) Uani 1 1 d . . . . .
H4 H -0.068743 0.155333 0.049684 0.026 Uiso 1 1 calc R . . . .
C3 C -0.0552(5) 0.0208(5) 0.1670(4) 0.0245(11) Uani 1 1 d . . . . .
H3 H -0.163391 -0.019451 0.153101 0.029 Uiso 1 1 calc R . . . .
C5 C 0.1631(5) 0.1866(5) 0.1222(4) 0.0218(10) Uani 1 1 d . . . . .
C1 C 0.2048(5) 0.0343(5) 0.2710(4) 0.0220(10) Uani 1 1 d . . . . .
C17 C 0.2211(5) 0.0117(5) 0.5305(4) 0.0229(10) Uani 1 1 d . . . . .
H17A H 0.208305 -0.033669 0.599798 0.027 Uiso 1 1 calc R . . . .
H17B H 0.121290 0.020450 0.490226 0.027 Uiso 1 1 calc R . . . .
C18 C 0.2619(5) -0.0790(5) 0.4434(4) 0.0282(11) Uani 1 1 d . . . . .
H18A H 0.346859 -0.106510 0.488194 0.034 Uiso 1 1 calc R . . . .
H18B H 0.171242 -0.162904 0.407344 0.034 Uiso 1 1 calc R . . . .
C6 C 0.2663(5) 0.1457(5) 0.2112(4) 0.0256(11) Uani 1 1 d . . . . .
C7 C 0.1283(5) 0.3492(5) -0.0119(4) 0.0275(11) Uani 1 1 d . . . . .
H7A H 0.065127 0.376507 0.033715 0.033 Uiso 1 1 calc R . . . .
H7B H 0.058589 0.285673 -0.085446 0.033 Uiso 1 1 calc R . . . .
C16 C 0.3444(6) 0.1562(7) 0.5753(5) 0.0427(16) Uani 1 1 d . . . . .
H16A H 0.365741 0.197238 0.505647 0.051 Uiso 1 1 calc R . . . .
H16B H 0.441153 0.147632 0.623045 0.051 Uiso 1 1 calc R . . . .
C15 C 0.2975(8) 0.2541(6) 0.6520(5) 0.0450(10) Uani 1 1 d . U . . .
H15A H 0.292475 0.220455 0.727735 0.054 Uiso 1 1 calc R . . . .
H15B H 0.378907 0.345459 0.671622 0.054 Uiso 1 1 calc R . . . .
C19 C 0.5279(6) 0.1293(5) 0.1515(4) 0.0290(6) Uani 1 1 d . U . A 1
C8 C 0.2388(6) 0.4756(6) -0.0425(5) 0.0477(14) Uani 1 1 d . . . . .
H8A H 0.176613 0.519605 -0.094631 0.057 Uiso 1 1 calc R . . . .
H8B H 0.299745 0.444943 -0.088329 0.057 Uiso 1 1 calc R . . . .
C10 C 0.2762(7) 0.6665(6) 0.1284(7) 0.059(2) Uani 1 1 d . . . . .
H10A H 0.358718 0.737861 0.191346 0.071 Uiso 1 1 calc R . . . .
H10B H 0.227058 0.713449 0.069568 0.071 Uiso 1 1 calc R . . . .
C9 C 0.3512(6) 0.5832(6) 0.0658(7) 0.0567(18) Uani 1 1 d . . . . .
H9A H 0.400869 0.536415 0.124472 0.068 Uiso 1 1 calc R . . . .
H9B H 0.433217 0.647062 0.039318 0.068 Uiso 1 1 calc R . . . .
C11 C 0.2246(9) 0.5510(6) 0.2940(6) 0.063(2) Uani 1 1 d . . . . .
H11A H 0.284800 0.633703 0.354983 0.076 Uiso 1 1 calc R . . . .
H11B H 0.294201 0.501008 0.283865 0.076 Uiso 1 1 calc R . . . .
C12 C 0.0925(13) 0.4611(6) 0.3331(6) 0.084(3) Uani 1 1 d . . . . .
H12A H 0.031372 0.375838 0.275231 0.101 Uiso 0.539(11) 1 calc R . P B 2
H12B H 0.023784 0.509573 0.348857 0.101 Uiso 0.539(11) 1 calc R . P B 2
C14 C 0.1359(11) 0.3148(7) 0.4819(6) 0.0675(17) Uani 1 1 d . U . . .
H14 H 0.164912 0.273587 0.421054 0.081 Uiso 0.461(11) 1 calc R . P B 1
H14A H 0.069279 0.247869 0.414884 0.081 Uiso 0.539(11) 1 calc R . P B 2
C13 C 0.0823(12) 0.4143(10) 0.4633(9) 0.024(2) Uani 0.461(11) 1 d . . P B 1
H13 H 0.042800 0.454433 0.517264 0.029 Uiso 0.08(11) 1 calc R . . B 1
C00V C 0.1990(10) 0.4331(10) 0.4583(8) 0.027(2) Uani 0.539(11) 1 d . . P B 2
H00V H 0.294692 0.497285 0.506145 0.033 Uiso 0.11(12) 1 calc R . . B 2

loop_
_atom_site_aniso_label
_atom_site_aniso_U_11
_atom_site_aniso_U_22
_atom_site_aniso_U_33
_atom_site_aniso_U_23
_atom_site_aniso_U_13
_atom_site_aniso_U_12
S1 0.0272(5) 0.0270(5) 0.0247(5) 0.0082(4) 0.0058(4) 0.0110(4)
F3 0.0442(15) 0.0549(18) 0.0283(14) 0.0057(13) 0.0172(11) 0.0183(13)
F1 0.0533(16) 0.0272(13) 0.0623(19) 0.0184(13) 0.0289(14) 0.0197(12)
O6 0.0240(13) 0.0327(15) 0.0233(14) 0.0177(12) 0.0128(11) 0.0175(11)
O3 0.0181(13) 0.0347(16) 0.0219(14) 0.0168(12) 0.0027(11) 0.0110(11)
O2 0.0235(14) 0.0237(14) 0.0337(17) 0.0139(13) 0.0077(12) 0.0101(11)
O1 0.0212(14) 0.0542(19) 0.0213(15) 0.0166(14) 0.0021(12) 0.0176(13)
F2 0.0391(15) 0.0530(18) 0.081(2) 0.0197(17) 0.0335(14) 0.0211(13)
O4 0.0405(19) 0.0289(16) 0.039(2) 0.0064(15) -0.0150(17) 0.0145(14)
O5 0.0767(15) 0.0333(13) 0.0230(12) 0.0069(11) 0.0074(12) 0.0183(12)
C2 0.0229(19) 0.0188(19) 0.022(2) 0.0047(16) 0.0102(16) 0.0040(16)
C4 0.0183(19) 0.033(2) 0.0129(19) 0.0066(17) 0.0018(15) 0.0091(16)
C3 0.020(2) 0.028(2) 0.017(2) -0.0001(18) 0.0007(16) 0.0028(17)
C5 0.0175(18) 0.030(2) 0.020(2) 0.0080(17) 0.0055(16) 0.0093(16)
C1 0.0240(19) 0.027(2) 0.0192(19) 0.0070(17) 0.0085(16) 0.0124(16)
C17 0.0208(19) 0.032(2) 0.0173(19) 0.0126(17) 0.0040(16) 0.0109(16)
C18 0.0241(19) 0.037(2) 0.036(2) 0.0237(18) 0.0158(17) 0.0182(16)
C6 0.0196(19) 0.037(2) 0.027(2) 0.0162(18) 0.0102(16) 0.0143(16)
C7 0.021(2) 0.042(2) 0.022(2) 0.0188(18) 0.0010(17) 0.0152(17)
C16 0.027(2) 0.055(3) 0.028(3) -0.004(2) 0.008(2) -0.008(2)
C15 0.0713(17) 0.0356(15) 0.0218(14) 0.0055(14) 0.0112(14) 0.0118(15)
C19 0.0313(8) 0.0277(8) 0.0262(8) 0.0081(8) 0.0043(8) 0.0100(8)
C8 0.031(2) 0.073(3) 0.062(3) 0.055(2) 0.025(2) 0.029(2)
C10 0.028(3) 0.023(2) 0.102(5) 0.034(3) -0.016(3) -0.001(2)
C9 0.015(2) 0.045(3) 0.110(5) 0.055(3) 0.007(3) 0.0084(19)
C11 0.098(4) 0.030(2) 0.039(3) -0.008(2) -0.036(3) 0.037(2)
C12 0.176(8) 0.026(3) 0.025(3) 0.003(2) -0.008(4) 0.029(4)
C14 0.123(3) 0.046(3) 0.031(2) 0.008(2) 0.008(3) 0.037(3)
C13 0.030(5) 0.023(4) 0.027(5) 0.009(4) 0.011(4) 0.016(3)
C00V 0.024(4) 0.034(4) 0.025(4) 0.004(4) 0.010(3) 0.009(3)

loop_
_atom_type_symbol
_atom_type_description
_atom_type_scat_dispersion_real
_atom_type_scat_dispersion_imag
_atom_type_scat_source
C C 0.0033 0.0016 'International Tables Vol C Tables 4.2.6.8 and 6.1.1.4'
H H 0.0000 0.0000 'International Tables Vol C Tables 4.2.6.8 and 6.1.1.4'
F F 0.0171 0.0103 'International Tables Vol C Tables 4.2.6.8 and 6.1.1.4'
O O 0.0106 0.0060 'International Tables Vol C Tables 4.2.6.8 and 6.1.1.4'
S S 0.1246 0.1234 'International Tables Vol C Tables 4.2.6.8 and 6.1.1.4'

loop_
_geom_angle_atom_site_label_1
_geom_angle_atom_site_label_2
_geom_angle_atom_site_label_3
_geom_angle
_geom_angle_site_symmetry_1
_geom_angle_site_symmetry_3
_geom_angle_publ_flag
O2 S1 C6 113.7(2) . . ?
O2 S1 C19 106.0(2) . . ?
O1 S1 O2 115.2(2) . . ?
O1 S1 C6 113.6(2) . . ?
O1 S1 C19 106.8(2) . . ?
C6 S1 C19 99.8(2) . . ?
C1 O6 C18 119.0(3) . . ?
C5 O3 C7 119.0(3) . . ?
C11 O4 C10 114.5(5) . . ?
C14 O5 C15 116.6(6) . . ?
C3 C2 H2 120.5 . . ?
C3 C2 C1 119.1(4) . . ?
C1 C2 H2 120.5 . . ?
C3 C4 H4 120.1 . . ?
C3 C4 C5 119.7(4) . . ?
C5 C4 H4 120.1 . . ?
C2 C3 C4 122.6(4) . . ?
C2 C3 H3 118.7 . . ?
C4 C3 H3 118.7 . . ?
O3 C5 C4 123.6(4) . . ?
O3 C5 C6 117.6(4) . . ?
C4 C5 C6 118.7(4) . . ?
O6 C1 C2 122.8(4) . . ?
O6 C1 C6 117.6(4) . . ?
C2 C1 C6 119.6(4) . . ?
H17A C17 H17B 107.7 . . ?
C18 C17 H17A 108.9 . . ?
C18 C17 H17B 108.9 . . ?
C18 C17 C16 113.3(4) . . ?
C16 C17 H17A 108.9 . . ?
C16 C17 H17B 108.9 . . ?
O6 C18 C17 112.3(4) . . ?
O6 C18 H18A 109.1 . . ?
O6 C18 H18B 109.1 . . ?
C17 C18 H18A 109.1 . . ?
C17 C18 H18B 109.1 . . ?
H18A C18 H18B 107.9 . . ?
C5 C6 S1 119.9(3) . . ?
C5 C6 C1 120.0(4) . . ?
C1 C6 S1 120.1(3) . . ?
O3 C7 H7A 110.5 . . ?
O3 C7 H7B 110.5 . . ?
O3 C7 C8 106.4(4) . . ?
H7A C7 H7B 108.6 . . ?
C8 C7 H7A 110.5 . . ?
C8 C7 H7B 110.5 . . ?
C17 C16 H16A 108.7 . . ?
C17 C16 H16B 108.7 . . ?
C17 C16 C15 114.1(5) . . ?
H16A C16 H16B 107.6 . . ?
C15 C16 H16A 108.7 . . ?
C15 C16 H16B 108.7 . . ?
O5 C15 C16 114.3(4) . . ?
O5 C15 H15A 108.7 . . ?
O5 C15 H15B 108.7 . . ?
C16 C15 H15A 108.7 . . ?
C16 C15 H15B 108.7 . . ?
H15A C15 H15B 107.6 . . ?
F3 C19 S1 111.1(4) . . ?
F3 C19 F2 106.3(4) . . ?
F1 C19 S1 111.4(4) . . ?
F1 C19 F3 111.8(4) . . ?
F1 C19 F2 107.0(4) . . ?
F2 C19 S1 109.0(3) . . ?
C7 C8 H8A 108.5 . . ?
C7 C8 H8B 108.5 . . ?
C7 C8 C9 115.0(5) . . ?
H8A C8 H8B 107.5 . . ?
C9 C8 H8A 108.5 . . ?
C9 C8 H8B 108.5 . . ?
O4 C10 H10A 108.3 . . ?
O4 C10 H10B 108.3 . . ?
O4 C10 C9 115.8(4) . . ?
H10A C10 H10B 107.4 . . ?
C9 C10 H10A 108.3 . . ?
C9 C10 H10B 108.3 . . ?
C8 C9 H9A 108.6 . . ?
C8 C9 H9B 108.6 . . ?
C10 C9 C8 114.7(5) . . ?
C10 C9 H9A 108.6 . . ?
C10 C9 H9B 108.6 . . ?
H9A C9 H9B 107.6 . . ?
O4 C11 H11A 110.0 . . ?
O4 C11 H11B 110.0 . . ?
O4 C11 C12 108.4(6) . . ?
H11A C11 H11B 108.4 . . ?
C12 C11 H11A 110.0 . . ?
C12 C11 H11B 110.0 . . ?
C11 C12 H12A 112.3 . . ?
C11 C12 H12B 112.3 . . ?
C11 C12 C13 132.0(7) . . ?
C11 C12 C00V 97.2(7) . . ?
H12A C12 H12B 109.9 . . ?
C00V C12 H12A 112.3 . . ?
C00V C12 H12B 112.3 . . ?
O5 C14 H14 120.0 . . ?
O5 C14 H14A 115.1 . . ?
C13 C14 O5 120.0(8) . . ?
C13 C14 H14 120.0 . . ?
C00V C14 O5 129.8(7) . . ?
C00V C14 H14A 115.1 . . ?
C12 C13 H13 124.4 . . ?
C14 C13 C12 111.3(9) . . ?
C14 C13 H13 124.4 . . ?
C12 C00V H00V 124.0 . . ?
C14 C00V C12 111.9(7) . . ?
C14 C00V H00V 124.0 . . ?

loop_
_geom_bond_atom_site_label_1
_geom_bond_atom_site_label_2
_geom_bond_distance
_geom_bond_site_symmetry_2
_geom_bond_publ_flag
S1 O2 1.426(3) . ?
S1 O1 1.421(3) . ?
S1 C6 1.786(4) . ?
S1 C19 1.811(6) . ?
F3 C19 1.326(6) . ?
F1 C19 1.314(6) . ?
O6 C1 1.353(5) . ?
O6 C18 1.446(6) . ?
O3 C5 1.335(6) . ?
O3 C7 1.455(6) . ?
F2 C19 1.368(6) . ?
O4 C10 1.426(8) . ?
O4 C11 1.421(7) . ?
O5 C15 1.422(8) . ?
O5 C14 1.418(8) . ?
C2 H2 0.9300 . ?
C2 C3 1.372(7) . ?
C2 C1 1.397(6) . ?
C4 H4 0.9300 . ?
C4 C3 1.384(7) . ?
C4 C5 1.399(6) . ?
C3 H3 0.9300 . ?
C5 C6 1.412(6) . ?
C1 C6 1.421(7) . ?
C17 H17A 0.9700 . ?
C17 H17B 0.9700 . ?
C17 C18 1.513(7) . ?
C17 C16 1.516(7) . ?
C18 H18A 0.9700 . ?
C18 H18B 0.9700 . ?
C7 H7A 0.9700 . ?
C7 H7B 0.9700 . ?
C7 C8 1.510(7) . ?
C16 H16A 0.9700 . ?
C16 H16B 0.9700 . ?
C16 C15 1.523(9) . ?
C15 H15A 0.9700 . ?
C15 H15B 0.9700 . ?
C8 H8A 0.9700 . ?
C8 H8B 0.9700 . ?
C8 C9 1.512(9) . ?
C10 H10A 0.9700 . ?
C10 H10B 0.9700 . ?
C10 C9 1.510(11) . ?
C9 H9A 0.9700 . ?
C9 H9B 0.9700 . ?
C11 H11A 0.9700 . ?
C11 H11B 0.9700 . ?
C11 C12 1.484(13) . ?
C12 H12A 0.9700 . ?
C12 H12B 0.9700 . ?
C12 C13 1.627(12) . ?
C12 C00V 1.642(12) . ?
C14 H14 0.9300 . ?
C14 H14A 0.9300 . ?
C14 C13 1.284(13) . ?
C14 C00V 1.255(12) . ?
C13 H13 0.9300 . ?
C00V H00V 0.9300 . ?

loop_
_geom_torsion_atom_site_label_1
_geom_torsion_atom_site_label_2
_geom_torsion_atom_site_label_3
_geom_torsion_atom_site_label_4
_geom_torsion
_geom_torsion_site_symmetry_1
_geom_torsion_site_symmetry_2
_geom_torsion_site_symmetry_3
_geom_torsion_site_symmetry_4
_geom_torsion_publ_flag
O6 C1 C6 S1 -7.3(6) . . . . ?
O6 C1 C6 C5 174.5(4) . . . . ?
O3 C5 C6 S1 7.8(6) . . . . ?
O3 C5 C6 C1 -174.0(4) . . . . ?
O3 C7 C8 C9 -61.2(6) . . . . ?
O2 S1 C6 C5 18.0(5) . . . . ?
O2 S1 C6 C1 -160.1(4) . . . . ?
O2 S1 C19 F3 -62.5(4) . . . . ?
O2 S1 C19 F1 172.1(3) . . . . ?
O2 S1 C19 F2 54.3(4) . . . . ?
O1 S1 C6 C5 152.4(4) . . . . ?
O1 S1 C6 C1 -25.8(5) . . . . ?
O1 S1 C19 F3 174.3(3) . . . . ?
O1 S1 C19 F1 48.8(4) . . . . ?
O1 S1 C19 F2 -68.9(4) . . . . ?
O4 C10 C9 C8 63.3(7) . . . . ?
O4 C11 C12 C13 -163.7(8) . . . . ?
O4 C11 C12 C00V 179.1(5) . . . . ?
O5 C14 C13 C12 174.2(7) . . . . ?
O5 C14 C00V C12 -153.5(9) . . . . ?
C2 C1 C6 S1 172.4(4) . . . . ?
C2 C1 C6 C5 -5.8(7) . . . . ?
C4 C5 C6 S1 -171.5(4) . . . . ?
C4 C5 C6 C1 6.7(7) . . . . ?
C3 C2 C1 O6 -178.0(4) . . . . ?
C3 C2 C1 C6 2.3(7) . . . . ?
C3 C4 C5 O3 176.5(4) . . . . ?
C3 C4 C5 C6 -4.2(7) . . . . ?
C5 O3 C7 C8 165.7(4) . . . . ?
C5 C4 C3 C2 0.8(7) . . . . ?
C1 O6 C18 C17 -61.3(5) . . . . ?
C1 C2 C3 C4 0.2(7) . . . . ?
C17 C16 C15 O5 -54.2(7) . . . . ?
C18 O6 C1 C2 -23.6(6) . . . . ?
C18 O6 C1 C6 156.1(4) . . . . ?
C18 C17 C16 C15 173.7(4) . . . . ?
C6 S1 C19 F3 55.8(4) . . . . ?
C6 S1 C19 F1 -69.6(4) . . . . ?
C6 S1 C19 F2 172.6(3) . . . . ?
C7 O3 C5 C4 12.4(7) . . . . ?
C7 O3 C5 C6 -166.9(4) . . . . ?
C7 C8 C9 C10 -72.7(7) . . . . ?
C16 C17 C18 O6 -48.9(5) . . . . ?
C15 O5 C14 C13 -131.1(8) . . . . ?
C15 O5 C14 C00V -70.8(12) . . . . ?
C19 S1 C6 C5 -94.4(4) . . . . ?
C19 S1 C6 C1 87.5(4) . . . . ?
C10 O4 C11 C12 -175.0(5) . . . . ?
C11 O4 C10 C9 76.8(6) . . . . ?
C11 C12 C13 C14 -79.7(11) . . . . ?
C11 C12 C00V C14 -147.7(8) . . . . ?
C14 O5 C15 C16 -57.8(6) . . . . ?
